data_4028885
loop_
_publ_author_name
'Dan Mao'
'Jun Tang'
'Wenbo Wang'
'Shengying Wu'
'Xin Liu'
'Jianjun Yu'
'Limin Wang'

_publ_section_title
;
 Scandium Pentafluorobenzoate-Catalyzed Unexpected Cascade Reaction of
 2-Aminobenzaldehydes with Primary Amines: A Process for the Preparation
 of Ring-Fused Aminals
;
_journal_name_full 'Journal of Organic Chemistry'
_journal_page_first 12848
_journal_page_last 12854
_journal_paper_doi 10.1021/jo402331t
_journal_volume 78
_journal_year 2013
_chemical_formula_sum 'C27 H21 Cl N4'
_chemical_formula_weight 436.93
_chemical_name_systematic
; 
 ? 
;
_space_group_IT_number 2
_symmetry_cell_setting triclinic
_symmetry_space_group_name_Hall '-P 1'
_symmetry_space_group_name_H-M 'P -1'
_atom_sites_solution_hydrogens geom
_atom_sites_solution_primary direct
_atom_sites_solution_secondary difmap
_audit_creation_method SHELXL-97
_cell_angle_alpha 105.802(3)
_cell_angle_beta 90.987(3)
_cell_angle_gamma 101.867(3)
_cell_formula_units_Z 4
_cell_length_a 9.4491(16)
_cell_length_b 12.552(2)
_cell_length_c 20.936(4)
_cell_measurement_reflns_used 7278
_cell_measurement_temperature 296(2)
_cell_measurement_theta_max 30.44
_cell_measurement_theta_min 2.49
_cell_volume 2331.1(7)
_computing_cell_refinement 'Bruker SAINT'
_computing_data_collection 'Bruker APEX2'
_computing_data_reduction 'Bruker SAINT'
_computing_molecular_graphics 'Bruker SHELXTL'
_computing_publication_material 'Bruker SHELXTL'
_computing_structure_refinement 'SHELXL-97 (Sheldrick, 2008)'
_computing_structure_solution 'SHELXS-97 (Sheldrick, 2008)'
_diffrn_ambient_temperature 296(2)
_diffrn_measured_fraction_theta_full 0.991
_diffrn_measured_fraction_theta_max 0.991
_diffrn_measurement_device_type 'Bruker APEX-II CCD'
_diffrn_measurement_method '\f and \w scans'
_diffrn_radiation_monochromator graphite
_diffrn_radiation_source 'fine-focus sealed tube'
_diffrn_radiation_type MoK\a
_diffrn_radiation_wavelength 0.71073
_diffrn_reflns_av_R_equivalents 0.0222
_diffrn_reflns_av_sigmaI/netI 0.0383
_diffrn_reflns_limit_h_max 10
_diffrn_reflns_limit_h_min -11
_diffrn_reflns_limit_k_max 14
_diffrn_reflns_limit_k_min -14
_diffrn_reflns_limit_l_max 24
_diffrn_reflns_limit_l_min -24
_diffrn_reflns_number 14538
_diffrn_reflns_theta_full 25.10
_diffrn_reflns_theta_max 25.10
_diffrn_reflns_theta_min 1.73
_exptl_absorpt_coefficient_mu 0.185
_exptl_absorpt_correction_T_max 0.9674
_exptl_absorpt_correction_T_min 0.9296
_exptl_absorpt_correction_type multi-scan
_exptl_absorpt_process_details sadabs
_exptl_crystal_colour colourless
_exptl_crystal_density_diffrn 1.245
_exptl_crystal_description prism
_exptl_crystal_F_000 912
_exptl_crystal_size_max 0.40
_exptl_crystal_size_mid 0.35
_exptl_crystal_size_min 0.18
_platon_squeeze_details
;
;
_refine_diff_density_max 0.386
_refine_diff_density_min -0.596
_refine_diff_density_rms 0.062
_refine_ls_extinction_method none
_refine_ls_goodness_of_fit_ref 1.049
_refine_ls_hydrogen_treatment constr
_refine_ls_matrix_type full
_refine_ls_number_parameters 577
_refine_ls_number_reflns 8222
_refine_ls_number_restraints 0
_refine_ls_restrained_S_all 1.049
_refine_ls_R_factor_all 0.0729
_refine_ls_R_factor_gt 0.0611
_refine_ls_shift/su_max 0.004
_refine_ls_shift/su_mean 0.001
_refine_ls_structure_factor_coef Fsqd
_refine_ls_weighting_details 'calc w=1/[\s^2^(Fo^2^)+(0.1473P)^2^+0.3463P] where P=(Fo^2^+2Fc^2^)/3'
_refine_ls_weighting_scheme calc
_refine_ls_wR_factor_gt 0.1977
_refine_ls_wR_factor_ref 0.2094
_reflns_number_gt 6531
_reflns_number_total 8222
_reflns_threshold_expression >2sigma(I)
_cod_data_source_file jo402331t_si_001.cif
_cod_data_source_block mo_dm11359_0m
_cod_database_code 4028885

loop_
_symmetry_equiv_pos_as_xyz
'x, y, z'
'-x, -y, -z'

loop_
_atom_site_label
_atom_site_type_symbol
_atom_site_fract_x
_atom_site_fract_y
_atom_site_fract_z
_atom_site_U_iso_or_equiv
_atom_site_adp_type
_atom_site_occupancy
_atom_site_symmetry_multiplicity
_atom_site_calc_flag
_atom_site_refinement_flags
Cl1 Cl 0.70979(15) 0.03281(9) 1.05775(5) 0.1056(4) Uani 1 1 d .
Cl2 Cl 0.66313(11) 0.23885(7) 0.26829(4) 0.0827(3) Uani 1 1 d .
N1 N 0.6467(3) 0.33594(18) 0.94853(10) 0.0545(5) Uani 1 1 d .
H1A H 0.6264 0.3725 0.9871 0.065 Uiso 1 1 calc R
N2 N 0.4831(2) 0.55983(16) 0.90997(9) 0.0439(5) Uani 1 1 d .
N3 N 0.5292(2) 0.37405(15) 0.85559(9) 0.0396(4) Uani 1 1 d .
N4 N 0.3026(3) 0.5760(2) 0.83573(14) 0.0702(7) Uani 1 1 d .
H4A H 0.2656 0.6302 0.8300 0.084 Uiso 1 1 calc R
N5 N 0.7528(2) 0.03346(15) 0.44008(9) 0.0425(5) Uani 1 1 d .
H5A H 0.7532 -0.0298 0.4486 0.051 Uiso 1 1 calc R
N6 N 1.06382(18) 0.16727(14) 0.56936(8) 0.0338(4) Uani 1 1 d .
N7 N 0.92158(18) 0.21451(13) 0.48770(8) 0.0320(4) Uani 1 1 d .
N8 N 1.2789(2) 0.30826(19) 0.58911(10) 0.0527(5) Uani 1 1 d .
H8 H 1.3510 0.3306 0.6188 0.063 Uiso 1 1 calc R
C1 C 0.6902(4) 0.0778(3) 0.98693(16) 0.0660(7) Uani 1 1 d .
C2 C 0.6932(4) 0.0041(3) 0.92595(18) 0.0752(9) Uani 1 1 d .
H2 H 0.7068 -0.0687 0.9217 0.090 Uiso 1 1 calc R
C3 C 0.6752(4) 0.0418(3) 0.87013(17) 0.0717(8) Uani 1 1 d .
H3 H 0.6743 -0.0076 0.8279 0.086 Uiso 1 1 calc R
C4 C 0.6588(3) 0.1509(2) 0.87628(14) 0.0584(7) Uani 1 1 d .
H4 H 0.6477 0.1745 0.8384 0.070 Uiso 1 1 calc R
C5 C 0.6589(3) 0.2256(2) 0.93927(12) 0.0465(5) Uani 1 1 d .
C6 C 0.6747(3) 0.1874(2) 0.99557(14) 0.0536(6) Uani 1 1 d .
H6 H 0.6747 0.2355 1.0381 0.064 Uiso 1 1 calc R
C7 C 0.6658(3) 0.3939(2) 0.89805(11) 0.0434(5) Uani 1 1 d .
H7 H 0.7383 0.3650 0.8693 0.052 Uiso 1 1 calc R
C8 C 0.7237(3) 0.5199(2) 0.92999(11) 0.0465(5) Uani 1 1 d .
C9 C 0.8688(3) 0.5607(3) 0.95367(14) 0.0623(7) Uani 1 1 d .
H9 H 0.9298 0.5105 0.9514 0.075 Uiso 1 1 calc R
C10 C 0.9224(4) 0.6767(3) 0.98077(16) 0.0754(9) Uani 1 1 d .
H10 H 1.0198 0.7039 0.9959 0.090 Uiso 1 1 calc R
C11 C 0.8335(4) 0.7504(3) 0.98522(16) 0.0714(9) Uani 1 1 d .
H11 H 0.8703 0.8277 1.0040 0.086 Uiso 1 1 calc R
C12 C 0.6895(3) 0.7120(2) 0.96228(13) 0.0583(7) Uani 1 1 d .
H12 H 0.6296 0.7632 0.9655 0.070 Uiso 1 1 calc R
C13 C 0.6338(3) 0.59637(19) 0.93423(11) 0.0442(5) Uani 1 1 d .
C14 C 0.4305(3) 0.43649(19) 0.89619(11) 0.0416(5) Uani 1 1 d .
H14 H 0.4273 0.4182 0.9388 0.050 Uiso 1 1 calc R
C15 C 0.2786(3) 0.3997(2) 0.86263(12) 0.0521(6) Uani 1 1 d .
C16 C 0.1954(3) 0.2931(3) 0.85997(14) 0.0621(7) Uani 1 1 d .
H16 H 0.2350 0.2450 0.8783 0.074 Uiso 1 1 calc R
C17 C 0.0560(4) 0.2574(4) 0.83090(18) 0.0843(11) Uani 1 1 d .
H17 H 0.0020 0.1857 0.8293 0.101 Uiso 1 1 calc R
C18 C -0.0027(4) 0.3287(4) 0.80413(18) 0.0923(13) Uani 1 1 d .
H18 H -0.0975 0.3050 0.7849 0.111 Uiso 1 1 calc R
C19 C 0.0748(4) 0.4326(4) 0.80529(15) 0.0778(10) Uani 1 1 d .
H19 H 0.0333 0.4794 0.7866 0.093 Uiso 1 1 calc R
C20 C 0.2187(3) 0.4706(3) 0.83478(13) 0.0609(7) Uani 1 1 d .
C21 C 0.4569(3) 0.5872(2) 0.84701(13) 0.0512(6) Uani 1 1 d .
H21 H 0.5058 0.6661 0.8519 0.061 Uiso 1 1 calc R
C22 C 0.5198(3) 0.5096(2) 0.79008(12) 0.0454(5) Uani 1 1 d .
C23 C 0.5454(3) 0.5395(2) 0.73150(13) 0.0557(6) Uani 1 1 d .
H23 H 0.5184 0.6040 0.7262 0.067 Uiso 1 1 calc R
C24 C 0.6100(3) 0.4752(3) 0.68090(12) 0.0590(7) Uani 1 1 d .
H24 H 0.6294 0.4978 0.6426 0.071 Uiso 1 1 calc R
C25 C 0.6455(3) 0.3779(3) 0.68745(12) 0.0560(7) Uani 1 1 d .
H25 H 0.6886 0.3341 0.6534 0.067 Uiso 1 1 calc R
C26 C 0.6175(3) 0.3447(2) 0.74448(11) 0.0466(5) Uani 1 1 d .
H26 H 0.6402 0.2779 0.7482 0.056 Uiso 1 1 calc R
C27 C 0.5554(2) 0.41048(19) 0.79670(10) 0.0396(5) Uani 1 1 d .
C28 C 0.6751(3) 0.1154(2) 0.28984(13) 0.0494(6) Uani 1 1 d .
C29 C 0.6465(3) 0.0135(2) 0.24159(12) 0.0564(7) Uani 1 1 d .
H29 H 0.6225 0.0089 0.1975 0.068 Uiso 1 1 calc R
C30 C 0.6547(3) -0.0833(2) 0.26075(13) 0.0548(6) Uani 1 1 d .
H30 H 0.6361 -0.1537 0.2290 0.066 Uiso 1 1 calc R
C31 C 0.6899(2) -0.07590(19) 0.32614(12) 0.0440(5) Uani 1 1 d .
H31 H 0.6932 -0.1414 0.3382 0.053 Uiso 1 1 calc R
C32 C 0.7211(2) 0.03018(18) 0.37502(11) 0.0375(5) Uani 1 1 d .
C33 C 0.7142(2) 0.12643(19) 0.35581(12) 0.0429(5) Uani 1 1 d .
H33 H 0.7355 0.1975 0.3868 0.052 Uiso 1 1 calc R
C34 C 0.7853(2) 0.13515(17) 0.49471(10) 0.0357(5) Uani 1 1 d .
H34 H 0.7052 0.1741 0.4954 0.043 Uiso 1 1 calc R
C35 C 0.7949(2) 0.10570(16) 0.55992(11) 0.0356(5) Uani 1 1 d .
C36 C 0.6698(2) 0.06351(19) 0.58720(12) 0.0449(5) Uani 1 1 d .
H36 H 0.5803 0.0489 0.5637 0.054 Uiso 1 1 calc R
C37 C 0.6764(3) 0.0429(2) 0.64859(12) 0.0469(5) Uani 1 1 d .
H37 H 0.5921 0.0143 0.6663 0.056 Uiso 1 1 calc R
C38 C 0.8103(3) 0.0654(2) 0.68354(12) 0.0456(5) Uani 1 1 d .
H38 H 0.8155 0.0532 0.7253 0.055 Uiso 1 1 calc R
C39 C 0.9352(2) 0.10554(19) 0.65696(11) 0.0404(5) Uani 1 1 d .
H39 H 1.0243 0.1192 0.6806 0.048 Uiso 1 1 calc R
C40 C 0.9299(2) 0.12605(16) 0.59498(10) 0.0336(4) Uani 1 1 d .
C41 C 1.1304(2) 0.28742(18) 0.60578(11) 0.0398(5) Uani 1 1 d .
H41 H 1.1293 0.2962 0.6537 0.048 Uiso 1 1 calc R
C42 C 1.0417(2) 0.36530(18) 0.58802(10) 0.0378(5) Uani 1 1 d .
C43 C 1.0596(3) 0.4764(2) 0.62707(12) 0.0537(6) Uani 1 1 d .
H43 H 1.1297 0.5038 0.6628 0.064 Uiso 1 1 calc R
C44 C 0.9754(3) 0.5475(2) 0.61407(14) 0.0595(7) Uani 1 1 d .
H44 H 0.9899 0.6221 0.6405 0.071 Uiso 1 1 calc R
C45 C 0.8694(3) 0.50665(19) 0.56147(14) 0.0515(6) Uani 1 1 d .
H45 H 0.8103 0.5532 0.5534 0.062 Uiso 1 1 calc R
C46 C 0.8516(2) 0.39728(18) 0.52120(12) 0.0403(5) Uani 1 1 d .
H46 H 0.7814 0.3706 0.4856 0.048 Uiso 1 1 calc R
C47 C 0.9382(2) 0.32585(16) 0.53338(10) 0.0332(4) Uani 1 1 d .
C48 C 1.0446(2) 0.16493(17) 0.49871(10) 0.0333(4) Uani 1 1 d .
H48 H 1.0217 0.0852 0.4722 0.040 Uiso 1 1 calc R
C49 C 1.1823(2) 0.22206(17) 0.47590(11) 0.0369(5) Uani 1 1 d .
C50 C 1.1970(3) 0.20571(19) 0.40787(12) 0.0446(5) Uani 1 1 d .
H50 H 1.1199 0.1623 0.3775 0.054 Uiso 1 1 calc R
C51 C 1.3240(3) 0.2528(2) 0.38503(14) 0.0561(7) Uani 1 1 d .
H51 H 1.3323 0.2420 0.3396 0.067 Uiso 1 1 calc R
C52 C 1.4391(3) 0.3164(3) 0.43048(15) 0.0610(7) Uani 1 1 d .
H52 H 1.5259 0.3465 0.4152 0.073 Uiso 1 1 calc R
C53 C 1.4269(3) 0.3358(2) 0.49798(15) 0.0563(6) Uani 1 1 d .
H53 H 1.5047 0.3795 0.5279 0.068 Uiso 1 1 calc R
C54 C 1.2971(2) 0.2895(2) 0.52151(12) 0.0449(5) Uani 1 1 d .

loop_
_atom_site_aniso_label
_atom_site_aniso_U_11
_atom_site_aniso_U_22
_atom_site_aniso_U_33
_atom_site_aniso_U_23
_atom_site_aniso_U_13
_atom_site_aniso_U_12
Cl1 0.1630(11) 0.0928(7) 0.0852(6) 0.0544(5) 0.0087(6) 0.0426(7)
Cl2 0.1143(7) 0.0794(5) 0.0747(5) 0.0484(4) 0.0041(5) 0.0308(5)
N1 0.0801(16) 0.0553(12) 0.0391(10) 0.0186(9) 0.0093(10) 0.0322(11)
N2 0.0506(12) 0.0435(10) 0.0414(10) 0.0139(8) 0.0098(8) 0.0155(9)
N3 0.0431(10) 0.0436(10) 0.0333(9) 0.0112(7) 0.0057(7) 0.0117(8)
N4 0.0638(16) 0.0860(17) 0.0836(17) 0.0416(14) 0.0138(13) 0.0428(14)
N5 0.0514(11) 0.0334(9) 0.0425(10) 0.0119(7) -0.0119(8) 0.0086(8)
N6 0.0300(9) 0.0375(9) 0.0366(9) 0.0137(7) 0.0006(7) 0.0091(7)
N7 0.0303(9) 0.0311(8) 0.0357(9) 0.0089(7) -0.0017(7) 0.0098(7)
N8 0.0316(10) 0.0742(14) 0.0464(11) 0.0177(10) -0.0038(8) -0.0017(9)
C1 0.077(2) 0.0642(17) 0.0663(18) 0.0313(14) 0.0040(14) 0.0195(15)
C2 0.102(3) 0.0504(15) 0.083(2) 0.0265(15) 0.0102(18) 0.0281(16)
C3 0.096(2) 0.0571(16) 0.0659(18) 0.0173(14) 0.0156(16) 0.0238(16)
C4 0.0724(18) 0.0556(15) 0.0538(15) 0.0218(12) 0.0054(13) 0.0201(13)
C5 0.0439(13) 0.0509(13) 0.0480(13) 0.0176(10) 0.0017(10) 0.0130(10)
C6 0.0559(15) 0.0597(15) 0.0510(14) 0.0230(12) 0.0051(11) 0.0153(12)
C7 0.0457(13) 0.0492(12) 0.0407(12) 0.0158(10) 0.0048(9) 0.0179(10)
C8 0.0486(14) 0.0569(14) 0.0350(11) 0.0157(10) 0.0031(9) 0.0100(11)
C9 0.0534(16) 0.0809(19) 0.0512(15) 0.0186(13) -0.0036(12) 0.0123(14)
C10 0.0594(18) 0.087(2) 0.0628(18) 0.0151(16) -0.0086(14) -0.0121(17)
C11 0.075(2) 0.0593(17) 0.0648(18) 0.0112(14) 0.0070(15) -0.0094(16)
C12 0.0739(19) 0.0468(13) 0.0518(14) 0.0142(11) 0.0131(13) 0.0064(13)
C13 0.0518(14) 0.0447(12) 0.0375(11) 0.0146(9) 0.0088(10) 0.0091(10)
C14 0.0464(13) 0.0463(12) 0.0345(11) 0.0132(9) 0.0089(9) 0.0126(10)
C15 0.0441(13) 0.0699(16) 0.0384(12) 0.0086(11) 0.0114(10) 0.0122(12)
C16 0.0516(16) 0.0718(17) 0.0508(15) 0.0058(13) 0.0123(12) 0.0018(13)
C17 0.0553(19) 0.103(3) 0.066(2) -0.0062(18) 0.0096(15) -0.0048(18)
C18 0.0466(18) 0.137(4) 0.068(2) -0.009(2) 0.0047(15) 0.016(2)
C19 0.0580(19) 0.122(3) 0.0542(17) 0.0086(17) 0.0065(13) 0.043(2)
C20 0.0508(15) 0.092(2) 0.0456(14) 0.0148(13) 0.0126(11) 0.0346(15)
C21 0.0602(16) 0.0542(14) 0.0519(14) 0.0251(11) 0.0144(11) 0.0263(12)
C22 0.0435(13) 0.0547(13) 0.0440(12) 0.0204(10) 0.0069(10) 0.0148(10)
C23 0.0595(16) 0.0692(16) 0.0515(14) 0.0317(13) 0.0085(12) 0.0230(13)
C24 0.0574(16) 0.0858(19) 0.0399(13) 0.0294(13) 0.0098(11) 0.0133(14)
C25 0.0512(15) 0.0758(17) 0.0371(12) 0.0087(12) 0.0098(10) 0.0142(13)
C26 0.0456(13) 0.0549(13) 0.0401(12) 0.0112(10) 0.0052(10) 0.0157(11)
C27 0.0369(11) 0.0482(12) 0.0353(11) 0.0141(9) 0.0038(8) 0.0094(9)
C28 0.0468(14) 0.0594(14) 0.0497(13) 0.0268(11) 0.0059(10) 0.0132(11)
C29 0.0583(16) 0.0735(17) 0.0347(12) 0.0148(12) 0.0044(11) 0.0090(13)
C30 0.0526(15) 0.0583(15) 0.0440(13) -0.0001(11) 0.0047(11) 0.0102(12)
C31 0.0393(12) 0.0406(11) 0.0508(13) 0.0098(10) -0.0005(9) 0.0103(9)
C32 0.0275(10) 0.0431(11) 0.0416(11) 0.0125(9) -0.0023(8) 0.0069(8)
C33 0.0414(12) 0.0414(11) 0.0450(12) 0.0122(9) -0.0015(9) 0.0072(9)
C34 0.0313(10) 0.0342(10) 0.0418(11) 0.0115(8) -0.0033(8) 0.0072(8)
C35 0.0344(11) 0.0297(9) 0.0416(11) 0.0081(8) 0.0005(8) 0.0075(8)
C36 0.0327(11) 0.0457(12) 0.0554(14) 0.0145(10) 0.0001(9) 0.0063(9)
C37 0.0396(13) 0.0485(12) 0.0555(14) 0.0209(11) 0.0134(10) 0.0071(10)
C38 0.0503(14) 0.0486(12) 0.0410(12) 0.0172(10) 0.0087(10) 0.0114(10)
C39 0.0389(12) 0.0437(11) 0.0397(11) 0.0130(9) 0.0009(9) 0.0100(9)
C40 0.0334(11) 0.0310(9) 0.0371(10) 0.0090(8) 0.0023(8) 0.0095(8)
C41 0.0358(11) 0.0452(12) 0.0349(11) 0.0101(9) 0.0001(8) 0.0027(9)
C42 0.0404(12) 0.0355(10) 0.0360(11) 0.0100(8) 0.0092(9) 0.0048(9)
C43 0.0652(17) 0.0414(12) 0.0427(13) 0.0022(10) 0.0105(11) -0.0021(11)
C44 0.080(2) 0.0319(11) 0.0621(16) 0.0057(11) 0.0270(14) 0.0104(12)
C45 0.0600(16) 0.0385(12) 0.0667(16) 0.0220(11) 0.0295(13) 0.0234(11)
C46 0.0388(12) 0.0379(11) 0.0515(13) 0.0200(9) 0.0133(9) 0.0138(9)
C47 0.0334(11) 0.0297(10) 0.0384(10) 0.0113(8) 0.0088(8) 0.0082(8)
C48 0.0332(11) 0.0335(10) 0.0345(10) 0.0084(8) -0.0002(8) 0.0120(8)
C49 0.0374(11) 0.0356(10) 0.0420(11) 0.0120(9) 0.0077(9) 0.0157(9)
C50 0.0522(14) 0.0401(11) 0.0456(12) 0.0130(9) 0.0107(10) 0.0171(10)
C51 0.0668(17) 0.0568(14) 0.0556(15) 0.0229(12) 0.0277(13) 0.0266(13)
C52 0.0455(15) 0.0701(17) 0.0752(19) 0.0320(14) 0.0231(13) 0.0131(13)
C53 0.0351(13) 0.0687(16) 0.0683(17) 0.0283(13) 0.0057(11) 0.0062(11)
C54 0.0343(12) 0.0515(13) 0.0512(13) 0.0166(10) 0.0050(9) 0.0116(10)

loop_
_atom_type_symbol
_atom_type_description
_atom_type_scat_dispersion_real
_atom_type_scat_dispersion_imag
_atom_type_scat_source
C C 0.0033 0.0016 'International Tables Vol C Tables 4.2.6.8 and 6.1.1.4'
H H 0.0000 0.0000 'International Tables Vol C Tables 4.2.6.8 and 6.1.1.4'
N N 0.0061 0.0033 'International Tables Vol C Tables 4.2.6.8 and 6.1.1.4'
Cl Cl 0.1484 0.1585 'International Tables Vol C Tables 4.2.6.8 and 6.1.1.4'

loop_
_geom_angle_atom_site_label_1
_geom_angle_atom_site_label_2
_geom_angle_atom_site_label_3
_geom_angle
C5 N1 C7 124.2(2)
C5 N1 H1A 117.9
C7 N1 H1A 117.9
C13 N2 C14 112.27(18)
C13 N2 C21 111.77(18)
C14 N2 C21 106.39(18)
C27 N3 C14 110.45(17)
C27 N3 C7 111.92(18)
C14 N3 C7 107.60(17)
C20 N4 C21 114.7(2)
C20 N4 H4A 122.6
C21 N4 H4A 122.6
C32 N5 C34 124.54(18)
C32 N5 H5A 117.7
C34 N5 H5A 117.7
C40 N6 C48 112.42(15)
C40 N6 C41 112.26(16)
C48 N6 C41 105.65(15)
C47 N7 C48 110.08(15)
C47 N7 C34 112.67(16)
C48 N7 C34 108.05(15)
C54 N8 C41 115.00(18)
C54 N8 H8 122.5
C41 N8 H8 122.5
C2 C1 C6 123.1(3)
C2 C1 Cl1 118.9(2)
C6 C1 Cl1 118.1(2)
C1 C2 C3 117.7(3)
C1 C2 H2 121.2
C3 C2 H2 121.2
C4 C3 C2 121.4(3)
C4 C3 H3 119.3
C2 C3 H3 119.3
C3 C4 C5 119.9(3)
C3 C4 H4 120.0
C5 C4 H4 120.0
N1 C5 C4 122.5(2)
N1 C5 C6 118.6(2)
C4 C5 C6 118.9(2)
C1 C6 C5 119.1(3)
C1 C6 H6 120.5
C5 C6 H6 120.5
N1 C7 N3 112.3(2)
N1 C7 C8 109.70(19)
N3 C7 C8 110.59(18)
N1 C7 H7 108.0
N3 C7 H7 108.0
C8 C7 H7 108.0
C9 C8 C13 119.2(2)
C9 C8 C7 120.2(2)
C13 C8 C7 120.6(2)
C10 C9 C8 119.9(3)
C10 C9 H9 120.1
C8 C9 H9 120.1
C11 C10 C9 120.4(3)
C11 C10 H10 119.8
C9 C10 H10 119.8
C10 C11 C12 120.7(3)
C10 C11 H11 119.6
C12 C11 H11 119.6
C11 C12 C13 119.9(3)
C11 C12 H12 120.1
C13 C12 H12 120.1
C12 C13 C8 119.9(2)
C12 C13 N2 118.1(2)
C8 C13 N2 122.0(2)
N2 C14 N3 111.36(18)
N2 C14 C15 110.6(2)
N3 C14 C15 110.75(18)
N2 C14 H14 108.0
N3 C14 H14 108.0
C15 C14 H14 108.0
C20 C15 C16 118.8(3)
C20 C15 C14 121.4(2)
C16 C15 C14 119.7(3)
C17 C16 C15 121.4(4)
C17 C16 H16 119.3
C15 C16 H16 119.3
C16 C17 C18 119.3(4)
C16 C17 H17 120.4
C18 C17 H17 120.4
C19 C18 C17 121.2(3)
C19 C18 H18 119.4
C17 C18 H18 119.4
C18 C19 C20 120.3(4)
C18 C19 H19 119.8
C20 C19 H19 119.8
C15 C20 N4 119.1(2)
C15 C20 C19 119.0(3)
N4 C20 C19 121.9(3)
N4 C21 N2 107.9(2)
N4 C21 C22 112.8(2)
N2 C21 C22 109.80(19)
N4 C21 H21 108.8
N2 C21 H21 108.8
C22 C21 H21 108.8
C23 C22 C27 119.2(2)
C23 C22 C21 119.8(2)
C27 C22 C21 121.1(2)
C24 C23 C22 121.2(2)
C24 C23 H23 119.4
C22 C23 H23 119.4
C25 C24 C23 119.7(2)
C25 C24 H24 120.2
C23 C24 H24 120.2
C24 C25 C26 120.2(2)
C24 C25 H25 119.9
C26 C25 H25 119.9
C25 C26 C27 120.7(2)
C25 C26 H26 119.6
C27 C26 H26 119.6
C26 C27 C22 119.0(2)
C26 C27 N3 119.2(2)
C22 C27 N3 121.73(19)
C29 C28 C33 123.0(2)
C29 C28 Cl2 119.3(2)
C33 C28 Cl2 117.64(19)
C28 C29 C30 117.8(2)
C28 C29 H29 121.1
C30 C29 H29 121.1
C31 C30 C29 120.7(2)
C31 C30 H30 119.6
C29 C30 H30 119.6
C30 C31 C32 120.7(2)
C30 C31 H31 119.7
C32 C31 H31 119.7
N5 C32 C33 122.70(19)
N5 C32 C31 118.7(2)
C33 C32 C31 118.5(2)
C28 C33 C32 119.2(2)
C28 C33 H33 120.4
C32 C33 H33 120.4
N5 C34 N7 112.31(17)
N5 C34 C35 110.14(16)
N7 C34 C35 110.39(16)
N5 C34 H34 108.0
N7 C34 H34 108.0
C35 C34 H34 108.0
C36 C35 C40 119.3(2)
C36 C35 C34 120.54(19)
C40 C35 C34 120.08(18)
C37 C36 C35 121.1(2)
C37 C36 H36 119.4
C35 C36 H36 119.4
C36 C37 C38 119.2(2)
C36 C37 H37 120.4
C38 C37 H37 120.4
C39 C38 C37 120.5(2)
C39 C38 H38 119.7
C37 C38 H38 119.7
C38 C39 C40 120.8(2)
C38 C39 H39 119.6
C40 C39 H39 119.6
C39 C40 C35 119.1(2)
C39 C40 N6 118.45(18)
C35 C40 N6 122.47(18)
N8 C41 N6 106.70(18)
N8 C41 C42 114.33(19)
N6 C41 C42 109.62(17)
N8 C41 H41 108.7
N6 C41 H41 108.7
C42 C41 H41 108.7
C43 C42 C47 118.7(2)
C43 C42 C41 120.2(2)
C47 C42 C41 121.13(18)
C42 C43 C44 121.4(3)
C42 C43 H43 119.3
C44 C43 H43 119.3
C43 C44 C45 119.6(2)
C43 C44 H44 120.2
C45 C44 H44 120.2
C46 C45 C44 119.9(2)
C46 C45 H45 120.0
C44 C45 H45 120.0
C45 C46 C47 120.6(2)
C45 C46 H46 119.7
C47 C46 H46 119.7
C42 C47 C46 119.64(19)
C42 C47 N7 121.71(18)
C46 C47 N7 118.62(18)
N7 C48 N6 110.73(16)
N7 C48 C49 112.07(16)
N6 C48 C49 111.09(16)
N7 C48 H48 107.6
N6 C48 H48 107.6
C49 C48 H48 107.6
C50 C49 C54 119.3(2)
C50 C49 C48 119.5(2)
C54 C49 C48 121.2(2)
C51 C50 C49 121.1(2)
C51 C50 H50 119.5
C49 C50 H50 119.5
C50 C51 C52 119.2(2)
C50 C51 H51 120.4
C52 C51 H51 120.4
C53 C52 C51 121.0(2)
C53 C52 H52 119.5
C51 C52 H52 119.5
C52 C53 C54 120.0(3)
C52 C53 H53 120.0
C54 C53 H53 120.0
N8 C54 C49 118.6(2)
N8 C54 C53 122.0(2)
C49 C54 C53 119.4(2)

loop_
_geom_bond_atom_site_label_1
_geom_bond_atom_site_label_2
_geom_bond_distance
Cl1 C1 1.744(3)
Cl2 C28 1.751(3)
N1 C5 1.375(3)
N1 C7 1.432(3)
N1 H1A 0.8600
N2 C13 1.440(3)
N2 C14 1.471(3)
N2 C21 1.479(3)
N3 C27 1.436(3)
N3 C14 1.473(3)
N3 C7 1.492(3)
N4 C20 1.390(4)
N4 C21 1.445(4)
N4 H4A 0.8600
N5 C32 1.377(3)
N5 C34 1.436(3)
N5 H5A 0.8600
N6 C40 1.436(3)
N6 C48 1.479(3)
N6 C41 1.490(3)
N7 C47 1.438(3)
N7 C48 1.469(2)
N7 C34 1.493(3)
N8 C54 1.390(3)
N8 C41 1.441(3)
N8 H8 0.8600
C1 C2 1.362(5)
C1 C6 1.377(4)
C2 C3 1.395(5)
C2 H2 0.9300
C3 C4 1.382(4)
C3 H3 0.9300
C4 C5 1.394(4)
C4 H4 0.9300
C5 C6 1.404(4)
C6 H6 0.9300
C7 C8 1.518(3)
C7 H7 0.9800
C8 C9 1.392(4)
C8 C13 1.394(4)
C9 C10 1.391(5)
C9 H9 0.9300
C10 C11 1.359(5)
C10 H10 0.9300
C11 C12 1.377(4)
C11 H11 0.9300
C12 C13 1.393(4)
C12 H12 0.9300
C14 C15 1.511(3)
C14 H14 0.9800
C15 C20 1.390(4)
C15 C16 1.391(4)
C16 C17 1.374(5)
C16 H16 0.9300
C17 C18 1.375(6)
C17 H17 0.9300
C18 C19 1.352(6)
C18 H18 0.9300
C19 C20 1.415(4)
C19 H19 0.9300
C21 C22 1.534(3)
C21 H21 0.9800
C22 C23 1.388(3)
C22 C27 1.395(3)
C23 C24 1.381(4)
C23 H23 0.9300
C24 C25 1.372(4)
C24 H24 0.9300
C25 C26 1.380(4)
C25 H25 0.9300
C26 C27 1.396(3)
C26 H26 0.9300
C28 C29 1.369(4)
C28 C33 1.386(3)
C29 C30 1.395(4)
C29 H29 0.9300
C30 C31 1.377(4)
C30 H30 0.9300
C31 C32 1.412(3)
C31 H31 0.9300
C32 C33 1.386(3)
C33 H33 0.9300
C34 C35 1.514(3)
C34 H34 0.9800
C35 C36 1.390(3)
C35 C40 1.401(3)
C36 C37 1.381(3)
C36 H36 0.9300
C37 C38 1.387(3)
C37 H37 0.9300
C38 C39 1.374(3)
C38 H38 0.9300
C39 C40 1.392(3)
C39 H39 0.9300
C41 C42 1.523(3)
C41 H41 0.9800
C42 C43 1.385(3)
C42 C47 1.401(3)
C43 C44 1.386(4)
C43 H43 0.9300
C44 C45 1.387(4)
C44 H44 0.9300
C45 C46 1.376(3)
C45 H45 0.9300
C46 C47 1.399(3)
C46 H46 0.9300
C48 C49 1.503(3)
C48 H48 0.9800
C49 C50 1.396(3)
C49 C54 1.397(3)
C50 C51 1.378(4)
C50 H50 0.9300
C51 C52 1.385(4)
C51 H51 0.9300
C52 C53 1.378(4)
C52 H52 0.9300
C53 C54 1.402(4)
C53 H53 0.9300

loop_
_platon_squeeze_void_nr
_platon_squeeze_void_average_x
_platon_squeeze_void_average_y
_platon_squeeze_void_average_z
_platon_squeeze_void_volume
_platon_squeeze_void_count_electrons
_platon_squeeze_void_content
1 0.057 0.182 0.193 127 35 ' '
2 -0.058 -0.182 0.807 127 35 ' '
